data_7119470
loop_
_publ_author_name
'Hu, Fei-Long'
'Wang, Hui-Fang'
'Guo, Dong'
'Zhang, Hui'
'Lang, Jian-Ping'
'Beves, Jonathon E.'

_publ_section_title
;
 Controlled formation of chiral networks and their reversible chiroptical
 switching behaviour by UV/microwave irradiation
;
_journal_issue 51
_journal_name_full 'Chemical Communications'
_journal_page_first 7990
_journal_page_last 7993
_journal_paper_doi 10.1039/c6cc03256g
_journal_volume 52
_journal_year 2016
_chemical_formula_sum 'C36 H26 Cd N2 O4'
_chemical_formula_weight 662.99
_space_group_IT_number 92
_symmetry_cell_setting tetragonal
_symmetry_space_group_name_Hall 'P 4abw 2nw'
_symmetry_space_group_name_H-M 'P 41 21 2'
_atom_sites_solution_hydrogens geom
_atom_sites_solution_primary direct
_atom_sites_solution_secondary difmap
_audit_creation_method SHELXL-97
_audit_update_record
;
2015-10-05 deposited with the CCDC.
2016-05-27 downloaded from the CCDC.
;
_cell_angle_alpha 90.00
_cell_angle_beta 90.00
_cell_angle_gamma 90.00
_cell_formula_units_Z 8
_cell_length_a 14.5222(9)
_cell_length_b 14.5222(9)
_cell_length_c 29.245(3)
_cell_measurement_reflns_used 9988
_cell_measurement_temperature 296(2)
_cell_measurement_theta_max 20.48
_cell_measurement_theta_min 2.42
_cell_volume 6167.6(8)
_computing_cell_refinement 'Bruker SMART'
_computing_data_collection 'Bruker SMART'
_computing_data_reduction 'Bruker SHELXTL'
_computing_molecular_graphics 'Bruker SHELXTL'
_computing_publication_material 'Bruker SHELXTL'
_computing_structure_refinement 'SHELXL-97 (Sheldrick, 1997)'
_computing_structure_solution 'SHELXS-97 (Sheldrick, 1990)'
_diffrn_ambient_temperature 296(2)
_diffrn_measured_fraction_theta_full 0.973
_diffrn_measured_fraction_theta_max 0.973
_diffrn_measurement_device_type 'CCD area detector'
_diffrn_measurement_method 'phi and omega scans'
_diffrn_radiation_monochromator graphite
_diffrn_radiation_source 'fine-focus sealed tube'
_diffrn_radiation_type MoK\a
_diffrn_radiation_wavelength 0.71073
_diffrn_reflns_av_R_equivalents 0.1053
_diffrn_reflns_av_sigmaI/netI 0.1010
_diffrn_reflns_limit_h_max 19
_diffrn_reflns_limit_h_min -19
_diffrn_reflns_limit_k_max 19
_diffrn_reflns_limit_k_min -15
_diffrn_reflns_limit_l_max 35
_diffrn_reflns_limit_l_min -30
_diffrn_reflns_number 55563
_diffrn_reflns_theta_full 28.32
_diffrn_reflns_theta_max 28.32
_diffrn_reflns_theta_min 2.42
_exptl_absorpt_coefficient_mu 0.750
_exptl_absorpt_correction_T_max 0.8645
_exptl_absorpt_correction_T_min 0.8524
_exptl_absorpt_correction_type multi-scan
_exptl_absorpt_process_details sadabs
_exptl_crystal_colour yellow
_exptl_crystal_density_diffrn 1.428
_exptl_crystal_density_method 'not measured'
_exptl_crystal_description block
_exptl_crystal_F_000 2688
_exptl_crystal_size_max 0.22
_exptl_crystal_size_mid 0.22
_exptl_crystal_size_min 0.20
_refine_diff_density_max 0.843
_refine_diff_density_min -0.926
_refine_diff_density_rms 0.376
_refine_ls_abs_structure_details 'Flack H D (1983), Acta Cryst. A39, 876-881'
_refine_ls_abs_structure_Flack 0.08(6)
_refine_ls_extinction_method none
_refine_ls_goodness_of_fit_ref 1.082
_refine_ls_hydrogen_treatment constr
_refine_ls_matrix_type full
_refine_ls_number_parameters 388
_refine_ls_number_reflns 7507
_refine_ls_number_restraints 650
_refine_ls_restrained_S_all 1.083
_refine_ls_R_factor_all 0.1592
_refine_ls_R_factor_gt 0.0771
_refine_ls_shift/su_max 0.036
_refine_ls_shift/su_mean 0.001
_refine_ls_structure_factor_coef Fsqd
_refine_ls_weighting_details 'calc w=1/[\s^2^(Fo^2^)+(0.0852P)^2^+4.0078P] where P=(Fo^2^+2Fc^2^)/3'
_refine_ls_weighting_scheme calc
_refine_ls_wR_factor_gt 0.1551
_refine_ls_wR_factor_ref 0.1865
_reflns_number_gt 4351
_reflns_number_total 7507
_reflns_threshold_expression >2sigma(I)
_cod_data_source_file c6cc03256g2.cif
_cod_data_source_block 1414984
_cod_original_sg_symbol_H-M P4(1)2(1)2
_cod_database_code 7119470

loop_
_symmetry_equiv_pos_as_xyz
'x, y, z'
'-x, -y, z+1/2'
'-y+1/2, x+1/2, z+1/4'
'y+1/2, -x+1/2, z+3/4'
'-x+1/2, y+1/2, -z+1/4'
'x+1/2, -y+1/2, -z+3/4'
'y, x, -z'
'-y, -x, -z+1/2'

loop_
_atom_site_label
_atom_site_type_symbol
_atom_site_fract_x
_atom_site_fract_y
_atom_site_fract_z
_atom_site_U_iso_or_equiv
_atom_site_adp_type
_atom_site_occupancy
_atom_site_symmetry_multiplicity
_atom_site_calc_flag
_atom_site_refinement_flags
_atom_site_disorder_assembly
_atom_site_disorder_group
C1 C 0.5273(8) 0.5016(8) 0.0612(4) 0.094(3) Uani 1 1 d U . .
H1 H 0.5427 0.4395 0.0600 0.113 Uiso 1 1 calc R . .
C2 C 0.5976(8) 0.5653(9) 0.0635(4) 0.108(3) Uani 1 1 d U . .
H2 H 0.6586 0.5457 0.0631 0.130 Uiso 1 1 calc R . .
C3 C 0.5780(9) 0.6562(9) 0.0662(4) 0.112(3) Uani 1 1 d U . .
C4 C 0.4891(10) 0.6806(8) 0.0645(4) 0.110(3) Uani 1 1 d U . .
H4 H 0.4732 0.7427 0.0645 0.132 Uiso 1 1 calc R . .
C5 C 0.4194(8) 0.6129(7) 0.0626(4) 0.093(3) Uani 1 1 d U . .
H5 H 0.3577 0.6303 0.0628 0.111 Uiso 1 1 calc R . .
C6 C -0.3320(12) -0.2871(10) 0.0708(5) 0.162(4) Uani 1 1 d DU . .
H6 H -0.2815 -0.3145 0.0849 0.195 Uiso 1 1 calc R . .
C7 C -0.3243(11) -0.2103(10) 0.0572(5) 0.152(4) Uani 1 1 d DU . .
H7 H -0.3759 -0.1848 0.0432 0.182 Uiso 1 1 calc R . .
C8 C -0.2443(10) -0.1524(9) 0.0599(5) 0.136(3) Uani 1 1 d U . .
C9 C -0.1672(10) -0.1606(10) 0.0826(5) 0.141(3) Uani 1 1 d U . .
H9 H -0.1602 -0.2123 0.1010 0.170 Uiso 1 1 calc R . .
C10 C -0.0943(10) -0.0977(11) 0.0814(5) 0.139(3) Uani 1 1 d U . .
H10 H -0.0395 -0.1090 0.0969 0.166 Uiso 1 1 calc R . .
C11 C -0.1067(9) -0.0187(9) 0.0565(5) 0.129(3) Uani 1 1 d U . .
C12 C -0.1863(11) -0.0059(10) 0.0320(5) 0.143(3) Uani 1 1 d U . .
H12 H -0.1950 0.0471 0.0147 0.172 Uiso 1 1 calc R . .
C13 C -0.2527(10) -0.0728(10) 0.0334(5) 0.145(3) Uani 1 1 d U . .
H13 H -0.3057 -0.0649 0.0160 0.174 Uiso 1 1 calc R . .
C14 C -0.0452(10) 0.0592(10) 0.0502(5) 0.150(3) Uani 1 1 d DU . .
H14 H -0.0712 0.1006 0.0296 0.180 Uiso 1 1 calc R . .
C15 C 0.0235(10) 0.0858(10) 0.0620(5) 0.142(3) Uani 1 1 d DU . .
H15 H 0.0518 0.0420 0.0804 0.171 Uiso 1 1 calc R . .
C16 C 0.0807(9) 0.1635(9) 0.0581(4) 0.113(3) Uani 1 1 d U . .
C17 C 0.1707(9) 0.1466(7) 0.0635(4) 0.111(3) Uani 1 1 d U . .
H17 H 0.1893 0.0863 0.0689 0.133 Uiso 1 1 calc R . .
C18 C 0.2363(8) 0.2133(8) 0.0613(4) 0.105(3) Uani 1 1 d U . .
H18 H 0.2978 0.1970 0.0650 0.126 Uiso 1 1 calc R . .
C19 C 0.1292(7) 0.3158(8) 0.0483(4) 0.101(3) Uani 1 1 d U . .
H19 H 0.1114 0.3762 0.0426 0.121 Uiso 1 1 calc R . .
C20 C 0.0616(9) 0.2527(10) 0.0497(5) 0.128(3) Uani 1 1 d U . .
H20 H 0.0009 0.2707 0.0448 0.153 Uiso 1 1 calc R . .
C21 C 0.2667(8) 0.4092(8) 0.1464(4) 0.085(2) Uani 1 1 d U . .
C22 C 0.2043(7) 0.3987(7) 0.1863(3) 0.076(2) Uani 1 1 d U . .
C23 C 0.2218(7) 0.3371(8) 0.2202(3) 0.091(3) Uani 1 1 d U . .
H23 H 0.2737 0.2998 0.2181 0.109 Uiso 1 1 calc R . .
C24 C 0.1635(8) 0.3281(8) 0.2585(4) 0.097(3) Uani 1 1 d U . .
H24 H 0.1761 0.2844 0.2809 0.116 Uiso 1 1 calc R . .
C25 C 0.0704(8) 0.4469(8) 0.2272(4) 0.100(3) Uani 1 1 d U . .
H25 H 0.0190 0.4850 0.2289 0.120 Uiso 1 1 calc R . .
C26 C 0.1267(8) 0.4537(8) 0.1898(4) 0.094(3) Uani 1 1 d U . .
H26 H 0.1129 0.4954 0.1667 0.113 Uiso 1 1 calc R . .
C27 C -0.0869(8) 0.6146(8) -0.2375(3) 0.096(3) Uani 1 1 d U . .
C28 C -0.0298(8) 0.6150(9) -0.1952(4) 0.110(3) Uani 1 1 d U . .
H28 H -0.0431 0.6598 -0.1734 0.132 Uiso 1 1 calc R . .
C29 C 0.0326(8) 0.5621(9) -0.1867(4) 0.106(3) Uani 1 1 d U . .
H29 H 0.0450 0.5196 -0.2096 0.127 Uiso 1 1 calc R . .
C30 C 0.0929(8) 0.5540(9) -0.1451(4) 0.101(3) Uani 1 1 d U . .
C31 C 0.0834(7) 0.6107(8) -0.1068(3) 0.096(3) Uani 1 1 d U . .
H31 H 0.0430 0.6604 -0.1071 0.115 Uiso 1 1 calc R . .
C32 C 0.1361(7) 0.5910(8) -0.0680(3) 0.092(3) Uani 1 1 d U . .
H32 H 0.1278 0.6263 -0.0418 0.111 Uiso 1 1 calc R . .
C33 C 0.1997(6) 0.5212(7) -0.0674(3) 0.081(2) Uani 1 1 d U . .
C34 C 0.2099(7) 0.4677(8) -0.1069(3) 0.097(3) Uani 1 1 d U . .
H34 H 0.2538 0.4211 -0.1077 0.117 Uiso 1 1 calc R . .
C35 C 0.1542(8) 0.4839(9) -0.1451(4) 0.109(3) Uani 1 1 d U . .
H35 H 0.1595 0.4463 -0.1707 0.130 Uiso 1 1 calc R . .
C36 C 0.2479(6) 0.4958(7) -0.0235(3) 0.072(2) Uani 1 1 d U . .
Cd1 Cd 0.32262(4) 0.41926(4) 0.055684(18) 0.0572(2) Uani 1 1 d . . .
N1 N 0.2148(5) 0.3019(5) 0.0541(2) 0.0658(18) Uani 1 1 d . . .
N2 N 0.4422(5) 0.5236(5) 0.0606(2) 0.069(2) Uani 1 1 d . . .
O1 O 0.2271(5) 0.5275(5) 0.0130(2) 0.093(2) Uani 1 1 d . . .
O2 O 0.4328(4) 0.3120(4) 0.02779(18) 0.0717(15) Uani 1 1 d . . .
O3 O 0.2422(6) 0.4679(6) 0.1170(3) 0.119(3) Uani 1 1 d . . .
O4 O 0.3326(5) 0.3612(6) 0.1416(3) 0.117(3) Uani 1 1 d . . .

loop_
_atom_site_aniso_label
_atom_site_aniso_U_11
_atom_site_aniso_U_22
_atom_site_aniso_U_33
_atom_site_aniso_U_23
_atom_site_aniso_U_13
_atom_site_aniso_U_12
C1 0.084(6) 0.085(6) 0.113(6) 0.001(6) -0.015(6) -0.045(5)
C2 0.084(6) 0.112(7) 0.130(7) -0.014(6) -0.009(6) -0.047(6)
C3 0.112(7) 0.111(7) 0.112(6) -0.005(6) 0.003(6) -0.074(6)
C4 0.139(8) 0.076(6) 0.116(7) -0.001(6) -0.013(7) -0.044(6)
C5 0.097(6) 0.073(6) 0.108(6) 0.005(5) -0.021(6) -0.032(5)
C6 0.164(8) 0.135(8) 0.189(9) -0.019(8) 0.017(8) -0.087(7)
C7 0.151(7) 0.118(7) 0.186(8) -0.011(7) 0.012(7) -0.079(6)
C8 0.120(6) 0.113(6) 0.174(7) -0.026(6) 0.013(6) -0.087(5)
C9 0.125(6) 0.124(6) 0.175(7) -0.019(6) 0.004(6) -0.068(6)
C10 0.118(6) 0.133(7) 0.165(7) -0.017(6) 0.006(6) -0.074(6)
C11 0.122(6) 0.112(6) 0.153(6) -0.024(6) 0.022(6) -0.071(5)
C12 0.133(7) 0.116(6) 0.180(7) 0.000(6) 0.017(6) -0.067(6)
C13 0.131(6) 0.119(6) 0.185(7) -0.008(6) 0.021(6) -0.071(6)
C14 0.132(6) 0.143(6) 0.175(7) -0.015(6) 0.020(6) -0.079(5)
C15 0.136(6) 0.142(6) 0.150(6) -0.014(6) 0.011(6) -0.070(5)
C16 0.108(6) 0.105(6) 0.126(6) 0.006(5) 0.007(6) -0.074(5)
C17 0.110(6) 0.076(5) 0.147(7) 0.017(5) 0.004(6) -0.053(5)
C18 0.095(6) 0.089(6) 0.132(7) 0.035(6) 0.004(6) -0.040(5)
C19 0.067(5) 0.102(6) 0.133(6) 0.022(6) -0.013(5) -0.038(5)
C20 0.093(6) 0.127(7) 0.163(7) 0.015(7) -0.012(6) -0.043(6)
C21 0.085(6) 0.089(6) 0.082(5) -0.020(5) 0.007(5) -0.016(5)
C22 0.085(5) 0.066(5) 0.077(5) -0.016(4) 0.011(4) -0.001(4)
C23 0.085(6) 0.100(6) 0.087(5) -0.019(5) 0.009(5) 0.018(5)
C24 0.109(6) 0.093(6) 0.088(5) -0.006(5) 0.008(5) 0.015(6)
C25 0.089(6) 0.106(6) 0.105(6) -0.011(5) 0.021(5) 0.015(5)
C26 0.099(6) 0.100(6) 0.083(5) -0.012(5) 0.011(5) 0.009(5)
C27 0.101(7) 0.114(7) 0.073(6) 0.003(5) -0.024(5) 0.011(6)
C28 0.109(6) 0.126(7) 0.094(6) 0.022(6) -0.028(6) 0.016(6)
C29 0.095(6) 0.134(7) 0.089(5) 0.018(5) -0.011(5) 0.031(6)
C30 0.089(6) 0.129(6) 0.086(5) 0.026(5) -0.011(5) 0.020(5)
C31 0.081(5) 0.111(6) 0.096(5) 0.024(5) -0.015(5) 0.021(5)
C32 0.074(5) 0.109(6) 0.094(5) 0.015(5) -0.018(4) 0.016(5)
C33 0.064(5) 0.092(5) 0.087(5) 0.032(5) -0.005(4) 0.008(4)
C34 0.079(5) 0.124(6) 0.089(5) 0.024(5) -0.016(5) 0.024(5)
C35 0.089(6) 0.139(7) 0.097(5) 0.022(5) -0.013(5) 0.027(5)
C36 0.055(5) 0.072(5) 0.087(5) 0.028(5) -0.016(4) -0.010(4)
Cd1 0.0575(4) 0.0572(4) 0.0571(3) 0.0097(3) -0.0101(3) -0.0244(3)
N1 0.053(4) 0.065(5) 0.079(4) 0.008(4) -0.006(4) -0.027(3)
N2 0.067(5) 0.072(5) 0.067(4) 0.005(4) -0.011(4) -0.041(4)
O1 0.097(5) 0.103(5) 0.078(4) 0.003(4) -0.021(4) 0.015(4)
O2 0.069(4) 0.065(4) 0.081(3) 0.020(3) -0.015(3) -0.004(3)
O3 0.149(7) 0.108(6) 0.101(5) -0.027(5) 0.043(5) -0.035(6)
O4 0.072(5) 0.168(8) 0.112(5) -0.046(5) 0.025(4) -0.013(5)

loop_
_atom_type_symbol
_atom_type_description
_atom_type_scat_dispersion_real
_atom_type_scat_dispersion_imag
_atom_type_scat_source
C C 0.0033 0.0016 'International Tables Vol C Tables 4.2.6.8 and 6.1.1.4'
H H 0.0000 0.0000 'International Tables Vol C Tables 4.2.6.8 and 6.1.1.4'
N N 0.0061 0.0033 'International Tables Vol C Tables 4.2.6.8 and 6.1.1.4'
O O 0.0106 0.0060 'International Tables Vol C Tables 4.2.6.8 and 6.1.1.4'
Cd Cd -0.8075 1.2024 'International Tables Vol C Tables 4.2.6.8 and 6.1.1.4'

loop_
_geom_angle_atom_site_label_1
_geom_angle_atom_site_label_2
_geom_angle_atom_site_label_3
_geom_angle
_geom_angle_site_symmetry_1
_geom_angle_site_symmetry_3
N2 C1 C2 123.3(11) . .
C3 C2 C1 120.1(12) . .
C4 C3 C2 117.3(9) . .
C4 C3 C6 132.5(14) . 1_665
C2 C3 C6 110.2(13) . 1_665
C3 C4 C5 120.5(12) . .
N2 C5 C4 119.8(11) . .
C7 C6 C3 123.2(17) . 1_445
C6 C7 C8 127.2(18) . .
C9 C8 C13 115.5(10) . .
C9 C8 C7 132.0(15) . .
C13 C8 C7 112.5(14) . .
C8 C9 C10 125.3(16) . .
C11 C10 C9 117.3(15) . .
C10 C11 C12 120.1(11) . .
C10 C11 C14 129.7(14) . .
C12 C11 C14 110.2(14) . .
C13 C12 C11 118.8(15) . .
C12 C13 C8 122.9(15) . .
C15 C14 C11 140.7(18) . .
C14 C15 C16 140.9(18) . .
C17 C16 C20 113.5(9) . .
C17 C16 C15 114.9(13) . .
C20 C16 C15 131.6(14) . .
C16 C17 C18 123.2(12) . .
N1 C18 C17 121.9(12) . .
N1 C19 C20 127.1(12) . .
C19 C20 C16 120.7(13) . .
O4 C21 O3 122.7(11) . .
O4 C21 C22 121.4(12) . .
O3 C21 C22 115.7(10) . .
C23 C22 C26 118.5(9) . .
C23 C22 C21 121.8(10) . .
C26 C22 C21 119.6(10) . .
C22 C23 C24 121.9(10) . .
C27 C24 C23 119.3(11) 2_565 .
C26 C25 C27 122.5(11) . 2_565
C25 C26 C22 120.2(11) . .
C25 C27 C24 117.5(10) 2_564 2_564
C25 C27 C28 121.6(11) 2_564 .
C24 C27 C28 120.7(11) 2_564 .
C29 C28 C27 125.7(14) . .
C28 C29 C30 130.7(13) . .
C35 C30 C31 120.5(10) . .
C35 C30 C29 116.4(11) . .
C31 C30 C29 123.0(10) . .
C32 C31 C30 118.4(10) . .
C33 C32 C31 122.1(11) . .
C32 C33 C34 118.0(9) . .
C32 C33 C36 120.4(10) . .
C34 C33 C36 121.1(9) . .
C35 C34 C33 120.3(11) . .
C30 C35 C34 120.6(12) . .
O1 C36 O2 122.1(8) . 7
O1 C36 C33 123.0(9) . .
O2 C36 C33 114.8(9) 7 .
O3 Cd1 N2 97.7(3) . .
O3 Cd1 N1 84.1(3) . .
N2 Cd1 N1 173.2(3) . .
O3 Cd1 O2 145.8(3) . .
N2 Cd1 O2 86.9(3) . .
N1 Cd1 O2 88.0(2) . .
O3 Cd1 O1 84.9(3) . .
N2 Cd1 O1 92.1(3) . .
N1 Cd1 O1 94.6(3) . .
O2 Cd1 O1 129.0(2) . .
O3 Cd1 O2 137.2(3) . 7
N2 Cd1 O2 93.3(2) . 7
N1 Cd1 O2 89.8(2) . 7
O2 Cd1 O2 75.7(2) . 7
O1 Cd1 O2 53.4(2) . 7
C19 N1 C18 113.6(8) . .
C19 N1 Cd1 123.2(7) . .
C18 N1 Cd1 123.1(7) . .
C1 N2 C5 118.8(8) . .
C1 N2 Cd1 124.3(7) . .
C5 N2 Cd1 116.9(7) . .
C36 O1 Cd1 93.7(6) . .
C36 O2 Cd1 165.4(5) 7 .
C36 O2 Cd1 90.3(5) 7 7
Cd1 O2 Cd1 104.3(2) . 7
C21 O3 Cd1 100.6(7) . .

loop_
_geom_bond_atom_site_label_1
_geom_bond_atom_site_label_2
_geom_bond_distance
_geom_bond_site_symmetry_2
C1 N2 1.277(13) .
C1 C2 1.379(13) .
C2 C3 1.353(17) .
C3 C4 1.339(18) .
C3 C6 1.551(16) 1_665
C4 C5 1.413(14) .
C5 N2 1.339(12) .
C6 C7 1.190(14) .
C6 C3 1.551(16) 1_445
C7 C8 1.436(15) .
C8 C9 1.31(2) .
C8 C13 1.397(19) .
C9 C10 1.399(15) .
C10 C11 1.37(2) .
C11 C12 1.373(19) .
C11 C14 1.454(16) .
C12 C13 1.369(15) .
C14 C15 1.124(13) .
C15 C16 1.406(15) .
C16 C17 1.339(17) .
C16 C20 1.347(18) .
C17 C18 1.359(13) .
C18 N1 1.341(13) .
C19 N1 1.271(12) .
C19 C20 1.344(14) .
C21 O4 1.192(13) .
C21 O3 1.262(13) .
C21 C22 1.485(14) .
C22 C23 1.359(14) .
C22 C26 1.385(14) .
C23 C24 1.411(13) .
C24 C27 1.393(14) 2_565
C25 C26 1.370(13) .
C25 C27 1.386(14) 2_565
C27 C25 1.386(14) 2_564
C27 C24 1.393(14) 2_564
C27 C28 1.491(14) .
C28 C29 1.213(15) .
C29 C30 1.502(14) .
C30 C35 1.352(15) .
C30 C31 1.399(15) .
C31 C32 1.397(13) .
C32 C33 1.371(13) .
C33 C34 1.400(14) .
C33 C36 1.508(12) .
C34 C35 1.399(13) .
C36 O1 1.202(11) .
C36 O2 1.311(11) 7
Cd1 O3 2.252(7) .
Cd1 N2 2.310(6) .
Cd1 N1 2.314(6) .
Cd1 O2 2.377(6) .
Cd1 O1 2.440(6) .
Cd1 O2 2.454(5) 7
O2 C36 1.311(11) 7
O2 Cd1 2.454(5) 7
